data_4504166
loop_
_publ_author_name
'Hu, De-Xin'
'Luo, Feng'
'Che, Yun-Xia'
'Zheng, Ji-Min'

_publ_section_title
;
 Construction of Lanthanide Metal&#x2212;Organic Frameworks by Flexible
 Aliphatic Dicarboxylate Ligands Plus a Rigidm-Phthalic Acid Ligand
;
_journal_issue 9
_journal_name_full 'Crystal Growth &amp; Design'
_journal_page_first 1733
_journal_paper_doi 10.1021/cg0608615
_journal_volume 7
_journal_year 2007
_chemical_formula_sum 'C11 H12 Er O8'
_chemical_formula_weight 439.47
_chemical_name_systematic
; 
 ? 
;
_space_group_IT_number 2
_symmetry_cell_setting triclinic
_symmetry_space_group_name_Hall '-P 1'
_symmetry_space_group_name_H-M 'P -1'
_atom_sites_solution_hydrogens geom
_atom_sites_solution_primary direct
_atom_sites_solution_secondary difmap
_audit_creation_method SHELXL-97
_cell_angle_alpha 92.79(3)
_cell_angle_beta 107.95(3)
_cell_angle_gamma 108.78(3)
_cell_formula_units_Z 2
_cell_length_a 6.7577(14)
_cell_length_b 10.003(2)
_cell_length_c 10.490(2)
_cell_measurement_reflns_used 6087
_cell_measurement_temperature 293(2)
_cell_measurement_theta_max 27.50
_cell_measurement_theta_min 3.24
_cell_volume 630.0(3)
_computing_cell_refinement 'RAXIS-RAPID Auto'
_computing_data_collection 'RAXIS-RAPID Auto'
_computing_data_reduction 'RAXIS-RAPID Auto'
_computing_molecular_graphics 'Bruker SHELXTL'
_computing_publication_material 'Bruker SHELXTL'
_computing_structure_refinement 'SHELXL-97 (Sheldrick, 1997)'
_computing_structure_solution 'SHELXS-97 (Sheldrick, 1990)'
_diffrn_ambient_temperature 293(2)
_diffrn_measured_fraction_theta_full 0.988
_diffrn_measured_fraction_theta_max 0.988
_diffrn_measurement_device_type 'rigaku r-axis rapid IP area detector'
_diffrn_measurement_method oscillation
_diffrn_radiation_monochromator graphite
_diffrn_radiation_source 'rotating anode'
_diffrn_radiation_type MoK\a
_diffrn_radiation_wavelength 0.71073
_diffrn_reflns_av_R_equivalents 0.0443
_diffrn_reflns_av_sigmaI/netI 0.0548
_diffrn_reflns_limit_h_max 8
_diffrn_reflns_limit_h_min -8
_diffrn_reflns_limit_k_max 12
_diffrn_reflns_limit_k_min -12
_diffrn_reflns_limit_l_max 13
_diffrn_reflns_limit_l_min -13
_diffrn_reflns_number 6229
_diffrn_reflns_theta_full 27.47
_diffrn_reflns_theta_max 27.47
_diffrn_reflns_theta_min 3.24
_exptl_absorpt_coefficient_mu 6.697
_exptl_absorpt_correction_T_max 0.4606
_exptl_absorpt_correction_T_min 0.2119
_exptl_absorpt_correction_type multi-scan
_exptl_crystal_colour Pink
_exptl_crystal_density_diffrn 2.317
_exptl_crystal_density_method 'not measured'
_exptl_crystal_description Block
_exptl_crystal_F_000 420
_exptl_crystal_size_max 0.34
_exptl_crystal_size_mid 0.26
_exptl_crystal_size_min 0.14
_refine_diff_density_max 1.353
_refine_diff_density_min -1.246
_refine_diff_density_rms 0.159
_refine_ls_extinction_method none
_refine_ls_goodness_of_fit_ref 1.050
_refine_ls_hydrogen_treatment constr
_refine_ls_matrix_type full
_refine_ls_number_parameters 197
_refine_ls_number_reflns 2850
_refine_ls_number_restraints 6
_refine_ls_restrained_S_all 1.049
_refine_ls_R_factor_all 0.0238
_refine_ls_R_factor_gt 0.0225
_refine_ls_shift/su_max 0.001
_refine_ls_shift/su_mean 0.000
_refine_ls_structure_factor_coef Fsqd
_refine_ls_weighting_details 'calc w=1/[\s^2^(Fo^2^)+(0.0114P)^2^+0.2150P] where P=(Fo^2^+2Fc^2^)/3'
_refine_ls_weighting_scheme calc
_refine_ls_wR_factor_gt 0.0545
_refine_ls_wR_factor_ref 0.0550
_reflns_number_gt 2716
_reflns_number_total 2850
_reflns_threshold_expression >2sigma(I)
_cod_data_source_file cg0608615si20061128_071111.cif
_cod_data_source_block shelxl
_cod_depositor_comments
;
The following automatic conversions were performed:

'_symmetry_cell_setting' value 'Triclinic' changed to 'triclinic'
according to /home/saulius/struct/CIF-dictionaries/cif_core.dic
dictionary named 'cif_core.dic' version 2.4.1 from
2010-06-29.

'_exptl_absorpt_correction_type' value 'Multi-Scan'
changed to 'multi-scan' according to
/home/saulius/struct/CIF-dictionaries/cif_core.dic dictionary named
'cif_core.dic' version 2.4.1 from
2010-06-29.

'_refine_ls_hydrogen_treatment' value 'CONSTR' changed
to 'constr' according to
/home/saulius/struct/CIF-dictionaries/cif_core.dic dictionary named
'cif_core.dic' version 2.4.1 from 2010-06-29.

Automatic conversion script
Id: cif_fix_values 1715 2011-07-08 13:25:40Z adriana 
;
_cod_original_cell_volume 630.0(2)
_cod_original_sg_symbol_H-M P-1
_cod_database_code 4504166

loop_
_symmetry_equiv_pos_as_xyz
'x, y, z'
'-x, -y, -z'

loop_
_atom_site_label
_atom_site_type_symbol
_atom_site_fract_x
_atom_site_fract_y
_atom_site_fract_z
_atom_site_U_iso_or_equiv
_atom_site_adp_type
_atom_site_occupancy
_atom_site_symmetry_multiplicity
_atom_site_calc_flag
_atom_site_refinement_flags
Er1 Er 0.75903(2) 0.584661(12) 0.420349(13) 0.01190(6) Uani 1 1 d .
C1 C 0.8194(8) 0.8717(4) 0.2650(4) 0.0288(9) Uani 1 1 d .
C2 C 0.7537(6) 0.8950(3) 0.1199(3) 0.0176(7) Uani 1 1 d .
C3 C 0.6354(7) 0.7759(3) 0.0180(4) 0.0179(7) Uani 1 1 d .
H3 H 0.5948 0.6847 0.0407 0.021 Uiso 1 1 calc R
C4 C 0.5780(6) 0.7931(3) -0.1177(4) 0.0166(7) Uani 1 1 d .
C5 C 0.6359(7) 0.9295(4) -0.1513(4) 0.0216(7) Uani 1 1 d .
H5 H 0.5984 0.9416 -0.2419 0.026 Uiso 1 1 calc R
C6 C 0.7506(7) 1.0485(4) -0.0485(4) 0.0237(8) Uani 1 1 d .
H6 H 0.7866 1.1398 -0.0712 0.028 Uiso 1 1 calc R
C7 C 0.8109(7) 1.0327(3) 0.0855(4) 0.0235(8) Uani 1 1 d .
H7 H 0.8892 1.1127 0.1532 0.028 Uiso 1 1 calc R
C8 C 0.4581(6) 0.6627(3) -0.2231(4) 0.0163(7) Uani 1 1 d .
C9 C 0.8130(6) 0.4615(3) 0.6750(3) 0.0138(6) Uani 1 1 d .
C10 C 0.8626(6) 0.4087(4) 0.8093(3) 0.0186(7) Uani 1 1 d .
H10A H 0.9591 0.3542 0.8122 0.022 Uiso 1 1 calc R
H10B H 0.7247 0.3445 0.8154 0.022 Uiso 1 1 calc R
C11 C 0.9736(7) 0.5284(4) 0.9326(3) 0.0212(7) Uani 1 1 d .
H11A H 0.8761 0.5817 0.9313 0.025 Uiso 1 1 calc R
H11B H 1.1105 0.5938 0.9261 0.025 Uiso 1 1 calc R
H7A H 0.662(6) 0.741(5) 0.610(5) 0.046(15) Uiso 1 1 d D
H8A H 1.190(7) 0.758(5) 0.562(3) 0.043(14) Uiso 1 1 d D
H7B H 0.723(10) 0.809(6) 0.520(5) 0.08(2) Uiso 1 1 d D
H8B H 1.112(8) 0.855(2) 0.482(5) 0.032(13) Uiso 1 1 d D
O1 O 0.7260(5) 0.7480(2) 0.2864(3) 0.0280(6) Uani 1 1 d .
O2 O 0.9696(9) 0.9685(3) 0.3544(3) 0.0783(17) Uani 1 1 d .
O3 O 0.4090(4) 0.5407(2) -0.1908(2) 0.0205(5) Uani 1 1 d .
O4 O 0.4068(4) 0.6753(2) -0.3497(2) 0.0176(5) Uani 1 1 d .
O5 O 0.6261(4) 0.4691(2) 0.6141(2) 0.0170(5) Uani 1 1 d .
O6 O 0.9640(4) 0.5037(2) 0.6213(2) 0.0167(5) Uani 1 1 d .
O7 O 0.7673(6) 0.7583(3) 0.5778(4) 0.0368(8) Uani 1 1 d D
O8 O 1.1097(5) 0.7706(3) 0.4871(3) 0.0336(7) Uani 1 1 d D

loop_
_atom_site_aniso_label
_atom_site_aniso_U_11
_atom_site_aniso_U_22
_atom_site_aniso_U_33
_atom_site_aniso_U_23
_atom_site_aniso_U_13
_atom_site_aniso_U_12
Er1 0.01191(9) 0.01203(9) 0.00999(9) 0.00145(6) 0.00348(7) 0.00227(6)
C1 0.044(3) 0.0126(15) 0.0161(18) 0.0014(13) 0.0016(18) 0.0017(15)
C2 0.0224(19) 0.0133(14) 0.0125(16) 0.0012(12) 0.0010(14) 0.0053(13)
C3 0.0226(19) 0.0118(14) 0.0151(17) -0.0006(12) 0.0039(15) 0.0035(13)
C4 0.0188(18) 0.0136(14) 0.0170(17) 0.0007(12) 0.0069(15) 0.0046(12)
C5 0.028(2) 0.0232(16) 0.0153(17) 0.0069(14) 0.0089(16) 0.0090(15)
C6 0.032(2) 0.0134(14) 0.0229(19) 0.0068(14) 0.0098(17) 0.0041(14)
C7 0.032(2) 0.0126(15) 0.0211(19) -0.0003(13) 0.0076(17) 0.0042(14)
C8 0.0125(17) 0.0215(15) 0.0144(16) 0.0007(13) 0.0041(14) 0.0063(13)
C9 0.0164(16) 0.0128(13) 0.0092(15) 0.0007(11) 0.0026(13) 0.0030(12)
C10 0.0221(19) 0.0202(15) 0.0114(17) 0.0053(13) 0.0024(15) 0.0073(14)
C11 0.027(2) 0.0273(17) 0.0082(17) 0.0032(13) 0.0048(15) 0.0097(15)
O1 0.0363(17) 0.0187(11) 0.0180(13) 0.0078(10) 0.0026(12) 0.0012(11)
O2 0.133(4) 0.0216(14) 0.0197(17) 0.0010(12) -0.003(2) -0.0229(19)
O3 0.0281(15) 0.0139(10) 0.0150(12) 0.0011(9) 0.0048(11) 0.0042(10)
O4 0.0197(13) 0.0190(11) 0.0122(12) 0.0017(9) 0.0058(10) 0.0045(9)
O5 0.0148(12) 0.0231(11) 0.0139(12) 0.0042(9) 0.0053(10) 0.0074(9)
O6 0.0149(12) 0.0243(11) 0.0124(11) 0.0043(9) 0.0066(10) 0.0067(9)
O7 0.046(2) 0.0189(12) 0.046(2) -0.0091(12) 0.0333(18) -0.0033(12)
O8 0.0184(15) 0.0212(13) 0.053(2) 0.0079(13) 0.0036(14) 0.0047(11)

loop_
_atom_type_symbol
_atom_type_description
_atom_type_scat_dispersion_real
_atom_type_scat_dispersion_imag
_atom_type_scat_source
C C 0.0033 0.0016 'International Tables Vol C Tables 4.2.6.8 and 6.1.1.4'
H H 0.0000 0.0000 'International Tables Vol C Tables 4.2.6.8 and 6.1.1.4'
O O 0.0106 0.0060 'International Tables Vol C Tables 4.2.6.8 and 6.1.1.4'
Er Er -0.2586 4.9576 'International Tables Vol C Tables 4.2.6.8 and 6.1.1.4'

loop_
_geom_angle_atom_site_label_1
_geom_angle_atom_site_label_2
_geom_angle_atom_site_label_3
_geom_angle
_geom_angle_site_symmetry_1
_geom_angle_site_symmetry_3
O1 Er1 O7 81.89(11) . .
O1 Er1 O8 72.74(11) . .
O7 Er1 O8 71.48(11) . .
O1 Er1 O5 85.91(10) . 2_666
O7 Er1 O5 77.52(11) . 2_666
O8 Er1 O5 144.29(9) . 2_666
O1 Er1 O3 73.22(9) . 2_665
O7 Er1 O3 146.63(12) . 2_665
O8 Er1 O3 119.68(11) . 2_665
O5 Er1 O3 78.84(9) 2_666 2_665
O1 Er1 O4 126.08(9) . 2_665
O7 Er1 O4 139.05(9) . 2_665
O8 Er1 O4 139.84(9) . 2_665
O5 Er1 O4 75.86(9) 2_666 2_665
O3 Er1 O4 53.76(8) 2_665 2_665
O1 Er1 O6 106.40(10) . 2_766
O7 Er1 O6 135.16(11) . 2_766
O8 Er1 O6 69.53(9) . 2_766
O5 Er1 O6 145.56(8) 2_666 2_766
O3 Er1 O6 74.49(9) 2_665 2_766
O4 Er1 O6 70.92(8) 2_665 2_766
O1 Er1 O6 152.01(10) . .
O7 Er1 O6 84.62(11) . .
O8 Er1 O6 79.75(10) . .
O5 Er1 O6 114.91(8) 2_666 .
O3 Er1 O6 126.98(8) 2_665 .
O4 Er1 O6 79.12(9) 2_665 .
O6 Er1 O6 67.53(9) 2_766 .
O1 Er1 O5 142.24(9) . .
O7 Er1 O5 69.22(9) . .
O8 Er1 O5 117.44(10) . .
O5 Er1 O5 64.95(9) 2_666 .
O3 Er1 O5 120.10(8) 2_665 .
O4 Er1 O5 71.49(8) 2_665 .
O6 Er1 O5 111.20(7) 2_766 .
O6 Er1 O5 50.22(7) . .
O1 Er1 C8 99.18(10) . 2_665
O7 Er1 C8 153.05(11) . 2_665
O8 Er1 C8 134.80(11) . 2_665
O5 Er1 C8 75.71(10) 2_666 2_665
O3 Er1 C8 26.38(9) 2_665 2_665
O4 Er1 C8 27.38(9) 2_665 2_665
O6 Er1 C8 70.69(10) 2_766 2_665
O6 Er1 C8 103.87(9) . 2_665
O5 Er1 C8 96.33(9) . 2_665
O1 Er1 C9 157.10(9) . .
O7 Er1 C9 75.22(11) . .
O8 Er1 C9 98.75(11) . .
O5 Er1 C9 89.91(9) 2_666 .
O3 Er1 C9 127.96(8) 2_665 .
O4 Er1 C9 74.20(8) 2_665 .
O6 Er1 C9 89.62(9) 2_766 .
O6 Er1 C9 25.18(8) . .
O5 Er1 C9 25.05(8) . .
C8 Er1 C9 101.58(9) 2_665 .
O1 Er1 H7B 63.0(7) . .
O7 Er1 H7B 19.4(7) . .
O8 Er1 H7B 71.8(15) . .
O5 Er1 H7B 73.1(14) 2_666 .
O3 Er1 H7B 128.8(8) 2_665 .
O4 Er1 H7B 146.8(14) 2_665 .
O6 Er1 H7B 141.3(15) 2_766 .
O6 Er1 H7B 103.7(7) . .
O5 Er1 H7B 84.9(9) . .
C8 Er1 H7B 144.8(12) 2_665 .
C9 Er1 H7B 94.2(7) . .
O2 C1 O1 123.7(4) . .
O2 C1 C2 119.8(3) . .
O1 C1 C2 116.3(3) . .
C3 C2 C7 119.8(3) . .
C3 C2 C1 118.5(3) . .
C7 C2 C1 121.6(3) . .
C4 C3 C2 120.1(3) . .
C4 C3 H3 120.0 . .
C2 C3 H3 120.0 . .
C5 C4 C3 119.9(3) . .
C5 C4 C8 121.9(3) . .
C3 C4 C8 118.2(3) . .
C4 C5 C6 119.7(3) . .
C4 C5 H5 120.2 . .
C6 C5 H5 120.2 . .
C7 C6 C5 120.9(3) . .
C7 C6 H6 119.5 . .
C5 C6 H6 119.5 . .
C6 C7 C2 119.6(3) . .
C6 C7 H7 120.2 . .
C2 C7 H7 120.2 . .
O3 C8 O4 119.5(3) . .
O3 C8 C4 121.0(3) . .
O4 C8 C4 119.5(3) . .
O3 C8 Er1 58.63(18) . 2_665
O4 C8 Er1 60.86(17) . 2_665
C4 C8 Er1 178.7(2) . 2_665
O5 C9 O6 118.0(3) . .
O5 C9 C10 121.7(3) . .
O6 C9 C10 120.3(3) . .
O5 C9 Er1 62.74(16) . .
O6 C9 Er1 55.26(16) . .
C10 C9 Er1 174.6(2) . .
C9 C10 C11 113.8(3) . .
C9 C10 H10A 108.8 . .
C11 C10 H10A 108.8 . .
C9 C10 H10B 108.8 . .
C11 C10 H10B 108.8 . .
H10A C10 H10B 107.7 . .
C10 C11 C11 112.6(3) . 2_767
C10 C11 H11A 109.1 . .
C11 C11 H11A 109.1 2_767 .
C10 C11 H11B 109.1 . .
C11 C11 H11B 109.1 2_767 .
H11A C11 H11B 107.8 . .
C1 O1 Er1 145.5(3) . .
C8 O3 Er1 95.0(2) . 2_665
C8 O4 Er1 91.77(19) . 2_665
C9 O5 Er1 152.3(2) . 2_666
C9 O5 Er1 92.21(18) . .
Er1 O5 Er1 115.05(9) 2_666 .
C9 O6 Er1 136.29(19) . 2_766
C9 O6 Er1 99.56(19) . .
Er1 O6 Er1 112.47(9) 2_766 .
Er1 O7 H7A 119(3) . .
Er1 O7 H7B 96(4) . .
H7A O7 H7B 97(5) . .
Er1 O8 H8A 108(3) . .
Er1 O8 H8B 118(3) . .
H8A O8 H8B 116(4) . .

loop_
_geom_bond_atom_site_label_1
_geom_bond_atom_site_label_2
_geom_bond_distance
_geom_bond_site_symmetry_2
Er1 O1 2.227(2) .
Er1 O7 2.313(3) .
Er1 O8 2.362(3) .
Er1 O5 2.386(2) 2_666
Er1 O3 2.401(3) 2_665
Er1 O4 2.448(2) 2_665
Er1 O6 2.451(2) 2_766
Er1 O6 2.471(2) .
Er1 O5 2.638(2) .
Er1 C8 2.802(4) 2_665
Er1 C9 2.965(3) .
Er1 H7B 2.54(6) .
C1 O2 1.241(5) .
C1 O1 1.262(4) .
C1 C2 1.500(5) .
C2 C3 1.392(5) .
C2 C7 1.404(4) .
C3 C4 1.390(5) .
C3 H3 0.9300 .
C4 C5 1.388(4) .
C4 C8 1.486(5) .
C5 C6 1.395(5) .
C5 H5 0.9300 .
C6 C7 1.370(5) .
C6 H6 0.9300 .
C7 H7 0.9300 .
C8 O3 1.250(4) .
C8 O4 1.289(4) .
C8 Er1 2.802(4) 2_665
C9 O5 1.256(4) .
C9 O6 1.280(4) .
C9 C10 1.508(4) .
C10 C11 1.530(5) .
C10 H10A 0.9700 .
C10 H10B 0.9700 .
C11 C11 1.533(6) 2_767
C11 H11A 0.9700 .
C11 H11B 0.9700 .
O3 Er1 2.401(3) 2_665
O4 Er1 2.448(2) 2_665
O5 Er1 2.386(2) 2_666
O6 Er1 2.451(2) 2_766
O7 H7A 0.853(10) .
O7 H7B 0.850(10) .
O8 H8A 0.853(10) .
O8 H8B 0.848(10) .

loop_
_geom_torsion_atom_site_label_1
_geom_torsion_atom_site_label_2
_geom_torsion_atom_site_label_3
_geom_torsion_atom_site_label_4
_geom_torsion
_geom_torsion_site_symmetry_1
_geom_torsion_site_symmetry_4
O2 C1 C2 C3 161.5(5) . .
O1 C1 C2 C3 -13.5(6) . .
O2 C1 C2 C7 -17.7(7) . .
O1 C1 C2 C7 167.3(4) . .
C7 C2 C3 C4 1.3(6) . .
C1 C2 C3 C4 -177.9(4) . .
C2 C3 C4 C5 -1.0(6) . .
C2 C3 C4 C8 178.1(3) . .
C3 C4 C5 C6 -0.3(6) . .
C8 C4 C5 C6 -179.3(3) . .
C4 C5 C6 C7 1.3(6) . .
C5 C6 C7 C2 -0.9(6) . .
C3 C2 C7 C6 -0.3(6) . .
C1 C2 C7 C6 178.9(4) . .
C5 C4 C8 O3 179.4(3) . .
C3 C4 C8 O3 0.4(5) . .
C5 C4 C8 O4 0.4(5) . .
C3 C4 C8 O4 -178.6(3) . .
C5 C4 C8 Er1 108(11) . 2_665
C3 C4 C8 Er1 -71(11) . 2_665
O1 Er1 C9 O5 74.5(3) . .
O7 Er1 C9 O5 72.4(2) . .
O8 Er1 C9 O5 140.53(19) . .
O5 Er1 C9 O5 -4.7(2) 2_666 .
O3 Er1 C9 O5 -80.4(2) 2_665 .
O4 Er1 C9 O5 -80.00(19) 2_665 .
O6 Er1 C9 O5 -150.25(18) 2_766 .
O6 Er1 C9 O5 -178.1(3) . .
C8 Er1 C9 O5 -80.1(2) 2_665 .
O1 Er1 C9 O6 -107.4(3) . .
O7 Er1 C9 O6 -109.5(2) . .
O8 Er1 C9 O6 -41.4(2) . .
O5 Er1 C9 O6 173.41(18) 2_666 .
O3 Er1 C9 O6 97.7(2) 2_665 .
O4 Er1 C9 O6 98.09(19) 2_665 .
O6 Er1 C9 O6 27.8(2) 2_766 .
O5 Er1 C9 O6 178.1(3) . .
C8 Er1 C9 O6 98.02(19) 2_665 .
O1 Er1 C9 C10 -71(3) . .
O7 Er1 C9 C10 -73(2) . .
O8 Er1 C9 C10 -5(2) . .
O5 Er1 C9 C10 -150(2) 2_666 .
O3 Er1 C9 C10 134(2) 2_665 .
O4 Er1 C9 C10 135(2) 2_665 .
O6 Er1 C9 C10 64(2) 2_766 .
O6 Er1 C9 C10 36(2) . .
O5 Er1 C9 C10 -145(3) . .
C8 Er1 C9 C10 134(2) 2_665 .
O5 C9 C10 C11 -94.7(4) . .
O6 C9 C10 C11 83.4(4) . .
Er1 C9 C10 C11 49(3) . .
C9 C10 C11 C11 -178.8(4) . 2_767
O2 C1 O1 Er1 -23.6(9) . .
C2 C1 O1 Er1 151.2(3) . .
O7 Er1 O1 C1 64.6(5) . .
O8 Er1 O1 C1 -8.5(5) . .
O5 Er1 O1 C1 142.5(5) 2_666 .
O3 Er1 O1 C1 -137.9(5) 2_665 .
O4 Er1 O1 C1 -148.3(5) 2_665 .
O6 Er1 O1 C1 -70.2(5) 2_766 .
O6 Er1 O1 C1 2.6(6) . .
O5 Er1 O1 C1 104.3(5) . .
C8 Er1 O1 C1 -142.7(5) 2_665 .
C9 Er1 O1 C1 62.5(6) . .
O4 C8 O3 Er1 0.5(3) . 2_665
C4 C8 O3 Er1 -178.6(3) . 2_665
O3 C8 O4 Er1 -0.4(3) . 2_665
C4 C8 O4 Er1 178.6(3) . 2_665
O6 C9 O5 Er1 168.1(3) . 2_666
C10 C9 O5 Er1 -13.7(6) . 2_666
Er1 C9 O5 Er1 169.9(5) . 2_666
O6 C9 O5 Er1 -1.8(3) . .
C10 C9 O5 Er1 176.4(3) . .
O1 Er1 O5 C9 -142.22(19) . .
O7 Er1 O5 C9 -99.6(2) . .
O8 Er1 O5 C9 -45.1(2) . .
O5 Er1 O5 C9 174.8(2) 2_666 .
O3 Er1 O5 C9 116.03(19) 2_665 .
O4 Er1 O5 C9 92.18(19) 2_665 .
O6 Er1 O5 C9 32.2(2) 2_766 .
O6 Er1 O5 C9 1.06(17) . .
C8 Er1 O5 C9 103.86(19) 2_665 .
O1 Er1 O5 Er1 42.95(18) . 2_666
O7 Er1 O5 Er1 85.54(13) . 2_666
O8 Er1 O5 Er1 140.10(10) . 2_666
O5 Er1 O5 Er1 0.0 2_666 2_666
O3 Er1 O5 Er1 -58.80(12) 2_665 2_666
O4 Er1 O5 Er1 -82.65(11) 2_665 2_666
O6 Er1 O5 Er1 -142.68(9) 2_766 2_666
O6 Er1 O5 Er1 -173.77(14) . 2_666
C8 Er1 O5 Er1 -70.97(12) 2_665 2_666
C9 Er1 O5 Er1 -174.8(2) . 2_666
O5 C9 O6 Er1 -135.6(3) . 2_766
C10 C9 O6 Er1 46.2(4) . 2_766
Er1 C9 O6 Er1 -137.5(3) . 2_766
O5 C9 O6 Er1 1.9(3) . .
C10 C9 O6 Er1 -176.3(2) . .
O1 Er1 O6 C9 127.7(2) . .
O7 Er1 O6 C9 66.29(19) . .
O8 Er1 O6 C9 138.4(2) . .
O5 Er1 O6 C9 -7.3(2) 2_666 .
O3 Er1 O6 C9 -102.01(19) 2_665 .
O4 Er1 O6 C9 -75.95(19) 2_665 .
O6 Er1 O6 C9 -149.6(2) 2_766 .
O5 Er1 O6 C9 -1.05(17) . .
C8 Er1 O6 C9 -87.74(19) 2_665 .
O1 Er1 O6 Er1 -82.7(2) . 2_766
O7 Er1 O6 Er1 -144.07(11) . 2_766
O8 Er1 O6 Er1 -71.96(11) . 2_766
O5 Er1 O6 Er1 142.37(9) 2_666 2_766
O3 Er1 O6 Er1 47.64(14) 2_665 2_766
O4 Er1 O6 Er1 73.69(10) 2_665 2_766
O6 Er1 O6 Er1 0.0 2_766 2_766
O5 Er1 O6 Er1 148.59(14) . 2_766
C8 Er1 O6 Er1 61.91(12) 2_665 2_766
C9 Er1 O6 Er1 149.6(2) . 2_766
